data_1504042
loop_
_publ_author_name
'Gou, Fa-Rong'
'Huo, Peng-Fei'
'Bi, Hai-Peng'
'Guan, Zheng-Hui'
'Liang, Yong-Min'

_publ_section_title
;
 One-pot synthesis of highly substituted aromatic amine derivatives via
 Pd-catalyzed aminobenzannulation reaction.
;
_journal_issue 15
_journal_name_full 'Organic letters'
_journal_page_first 3418
_journal_page_last 3421
_journal_paper_doi 10.1021/ol901265b
_journal_volume 11
_journal_year 2009
_chemical_formula_sum 'C26 H25 N'
_chemical_formula_weight 351.47
_chemical_name_systematic
; 
 ? 
;
_space_group_IT_number 14
_symmetry_cell_setting monoclinic
_symmetry_space_group_name_Hall '-P 2yn'
_symmetry_space_group_name_H-M 'P 1 21/n 1'
_atom_sites_solution_hydrogens geom
_atom_sites_solution_primary direct
_atom_sites_solution_secondary difmap
_audit_creation_method SHELXL-97
_cell_angle_alpha 90.00
_cell_angle_beta 95.60(3)
_cell_angle_gamma 90.00
_cell_formula_units_Z 4
_cell_length_a 10.543(10)
_cell_length_b 11.806(12)
_cell_length_c 16.085(15)
_cell_measurement_reflns_used 987
_cell_measurement_temperature 296(2)
_cell_measurement_theta_max 18.10
_cell_measurement_theta_min 2.58
_cell_volume 1993(3)
_computing_cell_refinement 'Bruker SAINT'
_computing_data_collection 'Bruker APEX2'
_computing_data_reduction 'Bruker SAINT'
_computing_molecular_graphics 'Bruker SHELXTL'
_computing_publication_material 'Bruker SHELXTL'
_computing_structure_refinement 'SHELXL-97 (Sheldrick, 2008)'
_computing_structure_solution 'SHELXS-97 (Sheldrick, 2008)'
_diffrn_ambient_temperature 296(2)
_diffrn_measured_fraction_theta_full 0.979
_diffrn_measured_fraction_theta_max 0.979
_diffrn_measurement_device_type 'Bruker APEX-II CCD'
_diffrn_measurement_method '\f and \w scans'
_diffrn_radiation_monochromator graphite
_diffrn_radiation_source 'fine-focus sealed tube'
_diffrn_radiation_type MoK\a
_diffrn_radiation_wavelength 0.71073
_diffrn_reflns_av_R_equivalents 0.0656
_diffrn_reflns_av_sigmaI/netI 0.0733
_diffrn_reflns_limit_h_max 12
_diffrn_reflns_limit_h_min -12
_diffrn_reflns_limit_k_max 13
_diffrn_reflns_limit_k_min -13
_diffrn_reflns_limit_l_max 12
_diffrn_reflns_limit_l_min -19
_diffrn_reflns_number 9848
_diffrn_reflns_theta_full 24.90
_diffrn_reflns_theta_max 24.90
_diffrn_reflns_theta_min 2.14
_exptl_absorpt_coefficient_mu 0.067
_exptl_absorpt_correction_T_max 0.9821
_exptl_absorpt_correction_T_min 0.9788
_exptl_absorpt_correction_type multi-scan
_exptl_absorpt_process_details SADABS
_exptl_crystal_colour yellow
_exptl_crystal_density_diffrn 1.172
_exptl_crystal_density_method 'not measured'
_exptl_crystal_description block
_exptl_crystal_F_000 752
_exptl_crystal_size_max 0.32
_exptl_crystal_size_mid 0.31
_exptl_crystal_size_min 0.27
_refine_diff_density_max 0.360
_refine_diff_density_min -0.225
_refine_diff_density_rms 0.048
_refine_ls_extinction_coef 0.016(4)
_refine_ls_extinction_expression Fc^*^=kFc[1+0.001xFc^2^\l^3^/sin(2\q)]^-1/4^
_refine_ls_extinction_method SHELXL
_refine_ls_goodness_of_fit_ref 1.183
_refine_ls_hydrogen_treatment constr
_refine_ls_matrix_type full
_refine_ls_number_parameters 247
_refine_ls_number_reflns 3390
_refine_ls_number_restraints 2
_refine_ls_restrained_S_all 1.226
_refine_ls_R_factor_all 0.1953
_refine_ls_R_factor_gt 0.0905
_refine_ls_shift/su_max 0.000
_refine_ls_shift/su_mean 0.000
_refine_ls_structure_factor_coef Fsqd
_refine_ls_weighting_details 'calc w=1/[\s^2^(Fo^2^)+(0.1000P)^2^+0.1904P] where P=(Fo^2^+2Fc^2^)/3'
_refine_ls_weighting_scheme calc
_refine_ls_wR_factor_gt 0.2369
_refine_ls_wR_factor_ref 0.2878
_reflns_number_gt 1254
_reflns_number_total 3390
_reflns_threshold_expression >2sigma(I)
_cod_data_source_file ol901265b_si_002.cif
_cod_data_source_block p21c
_cod_depositor_comments
;
The following automatic conversions were performed:

'_symmetry_cell_setting' value 'Monoclinic' changed to 'monoclinic'
according to /home/saulius/struct/CIF-dictionaries/cif_core.dic
dictionary named 'cif_core.dic' version 2.4.2 from 2011-04-26.

Automatic conversion script
Id: cif_fix_values 1715 2011-07-08 13:25:40Z adriana 
;
_cod_original_cell_volume 1992(3)
_cod_original_sg_symbol_H-M P2(1)/n
_cod_database_code 1504042

loop_
_symmetry_equiv_pos_as_xyz
'x, y, z'
'-x+1/2, y+1/2, -z+1/2'
'-x, -y, -z'
'x-1/2, -y-1/2, z-1/2'

loop_
_atom_site_label
_atom_site_type_symbol
_atom_site_fract_x
_atom_site_fract_y
_atom_site_fract_z
_atom_site_U_iso_or_equiv
_atom_site_adp_type
_atom_site_occupancy
_atom_site_symmetry_multiplicity
_atom_site_calc_flag
_atom_site_refinement_flags
C1 C 0.1885(5) 0.7257(4) 0.9187(3) 0.0813(13) Uani 1 1 d .
C2 C 0.1444(5) 0.8281(5) 0.8869(3) 0.0912(15) Uani 1 1 d .
H2 H 0.0830 0.8275 0.8413 0.109 Uiso 1 1 calc R
C3 C 0.1864(5) 0.9334(5) 0.9193(4) 0.0997(16) Uani 1 1 d .
C4 C 0.2734(6) 0.9328(5) 0.9861(4) 0.1069(17) Uani 1 1 d .
H4 H 0.3007 1.0017 1.0095 0.128 Uiso 1 1 calc R
C5 C 0.3252(5) 0.8317(6) 1.0225(3) 0.1030(17) Uani 1 1 d .
C6 C 0.4162(6) 0.8281(7) 1.0923(4) 0.131(2) Uani 1 1 d .
H6 H 0.4453 0.8962 1.1161 0.157 Uiso 1 1 calc R
C7 C 0.4634(6) 0.7308(8) 1.1263(4) 0.135(2) Uani 1 1 d .
H7 H 0.5230 0.7327 1.1728 0.162 Uiso 1 1 calc R
C8 C 0.4216(6) 0.6248(7) 1.0908(4) 0.123(2) Uani 1 1 d .
H8 H 0.4551 0.5572 1.1132 0.148 Uiso 1 1 calc R
C9 C 0.3320(5) 0.6239(5) 1.0237(3) 0.1011(17) Uani 1 1 d .
H9 H 0.3043 0.5549 1.0008 0.121 Uiso 1 1 calc R
C10 C 0.2804(5) 0.7248(5) 0.9883(3) 0.0893(14) Uani 1 1 d .
C11 C 0.1353(5) 0.6220(4) 0.8780(3) 0.0780(13) Uani 1 1 d .
C12 C 0.1831(7) 0.5758(7) 0.8117(4) 0.185(4) Uani 1 1 d .
H12 H 0.2584 0.6046 0.7946 0.222 Uiso 1 1 calc R
C13 C 0.1240(7) 0.4867(7) 0.7680(4) 0.168(3) Uani 1 1 d .
H13 H 0.1621 0.4580 0.7227 0.202 Uiso 1 1 calc R
C14 C 0.0161(5) 0.4394(4) 0.7868(3) 0.0793(13) Uani 1 1 d .
C15 C -0.0301(6) 0.4842(6) 0.8546(4) 0.137(2) Uani 1 1 d .
H15 H -0.1053 0.4551 0.8718 0.164 Uiso 1 1 calc R
C16 C 0.0297(6) 0.5713(6) 0.8994(4) 0.140(3) Uani 1 1 d .
H16 H -0.0050 0.5964 0.9470 0.168 Uiso 1 1 calc R
C17 C -0.0505(5) 0.3501(4) 0.7368(3) 0.0788(13) Uani 1 1 d .
C18 C -0.0091(5) 0.3112(5) 0.6631(3) 0.0987(16) Uani 1 1 d .
H18 H 0.0658 0.3399 0.6453 0.118 Uiso 1 1 calc R
C19 C -0.0773(7) 0.2298(5) 0.6153(3) 0.1184(19) Uani 1 1 d .
H19 H -0.0467 0.2054 0.5660 0.142 Uiso 1 1 calc R
C20 C -0.1868(6) 0.1849(5) 0.6377(4) 0.1130(19) Uani 1 1 d .
H20 H -0.2317 0.1309 0.6046 0.136 Uiso 1 1 calc R
C21 C -0.2286(5) 0.2205(5) 0.7091(4) 0.1151(19) Uani 1 1 d .
H21 H -0.3039 0.1909 0.7258 0.138 Uiso 1 1 calc R
C22 C -0.1616(6) 0.3009(5) 0.7589(3) 0.1024(16) Uani 1 1 d .
H22 H -0.1924 0.3225 0.8088 0.123 Uiso 1 1 calc R
C23 C 0.0337(6) 1.0294(5) 0.8096(4) 0.1169(19) Uani 1 1 d .
H23A H 0.0552 0.9736 0.7690 0.140 Uiso 1 1 calc R
H23B H 0.0302 1.1029 0.7825 0.140 Uiso 1 1 calc R
C24 C -0.0961(7) 1.0020(6) 0.8363(4) 0.163(3) Uani 1 1 d .
H24A H -0.0939 0.9288 0.8623 0.244 Uiso 1 1 calc R
H24B H -0.1577 1.0016 0.7882 0.244 Uiso 1 1 calc R
H24C H -0.1193 1.0581 0.8752 0.244 Uiso 1 1 calc R
C25 C 0.2026(9) 1.1481(10) 0.8998(7) 0.282(8) Uani 1 1 d D
H25A H 0.2867 1.1400 0.9295 0.339 Uiso 1 1 calc R
H25B H 0.2070 1.1942 0.8502 0.339 Uiso 1 1 calc R
C26 C 0.1145(10) 1.1867(10) 0.9496(6) 0.246(5) Uani 1 1 d D
H26A H 0.0305 1.1755 0.9221 0.369 Uiso 1 1 calc R
H26B H 0.1282 1.2660 0.9603 0.369 Uiso 1 1 calc R
H26C H 0.1228 1.1459 1.0015 0.369 Uiso 1 1 calc R
N1 N 0.1353(6) 1.0310(4) 0.8802(4) 0.133(2) Uani 1 1 d D

loop_
_atom_site_aniso_label
_atom_site_aniso_U_11
_atom_site_aniso_U_22
_atom_site_aniso_U_33
_atom_site_aniso_U_23
_atom_site_aniso_U_13
_atom_site_aniso_U_12
C1 0.090(3) 0.080(4) 0.074(3) 0.005(3) 0.008(3) 0.005(3)
C2 0.096(4) 0.081(4) 0.096(3) -0.012(3) 0.003(3) 0.005(3)
C3 0.109(4) 0.093(5) 0.095(4) -0.010(3) 0.001(3) 0.003(4)
C4 0.137(5) 0.086(4) 0.099(4) -0.010(3) 0.018(4) -0.013(4)
C5 0.104(4) 0.131(6) 0.074(3) -0.005(4) 0.007(3) -0.026(4)
C6 0.148(5) 0.148(7) 0.093(4) 0.014(4) -0.009(4) -0.039(5)
C7 0.124(5) 0.174(8) 0.103(4) 0.037(5) -0.017(4) -0.038(5)
C8 0.113(5) 0.142(6) 0.114(5) 0.046(4) 0.001(4) -0.015(4)
C9 0.095(4) 0.124(5) 0.084(3) 0.022(3) 0.008(3) -0.006(3)
C10 0.100(4) 0.095(4) 0.075(3) 0.014(3) 0.017(3) -0.003(3)
C11 0.088(4) 0.069(3) 0.078(3) 0.000(2) 0.011(3) 0.011(3)
C12 0.191(7) 0.203(8) 0.179(6) -0.106(6) 0.117(6) -0.099(6)
C13 0.184(7) 0.178(7) 0.161(6) -0.089(5) 0.107(5) -0.078(6)
C14 0.088(3) 0.077(3) 0.072(3) 0.001(3) 0.003(3) 0.018(3)
C15 0.126(5) 0.138(6) 0.158(5) -0.074(5) 0.068(4) -0.047(4)
C16 0.126(5) 0.156(6) 0.150(5) -0.076(5) 0.070(4) -0.041(5)
C17 0.088(4) 0.069(3) 0.079(3) 0.002(2) 0.002(3) 0.015(3)
C18 0.113(4) 0.094(4) 0.090(3) -0.015(3) 0.013(3) 0.007(3)
C19 0.138(5) 0.118(5) 0.100(4) -0.032(4) 0.018(4) 0.016(4)
C20 0.113(5) 0.116(5) 0.108(5) -0.032(3) -0.001(4) 0.010(4)
C21 0.100(4) 0.122(5) 0.123(5) -0.023(4) 0.004(4) -0.006(4)
C22 0.110(4) 0.101(5) 0.095(4) -0.014(3) 0.007(3) 0.010(4)
C23 0.135(5) 0.088(4) 0.125(5) 0.014(3) -0.004(4) 0.006(4)
C24 0.137(6) 0.126(6) 0.226(8) 0.042(5) 0.030(5) 0.003(5)
C25 0.185(10) 0.50(3) 0.165(9) -0.032(11) 0.007(7) 0.102(13)
C26 0.294(14) 0.245(13) 0.179(9) -0.006(8) -0.079(9) 0.013(10)
N1 0.163(5) 0.069(4) 0.161(5) -0.014(3) -0.017(4) -0.019(3)

loop_
_atom_type_symbol
_atom_type_description
_atom_type_scat_dispersion_real
_atom_type_scat_dispersion_imag
_atom_type_scat_source
C C 0.0033 0.0016 'International Tables Vol C Tables 4.2.6.8 and 6.1.1.4'
H H 0.0000 0.0000 'International Tables Vol C Tables 4.2.6.8 and 6.1.1.4'
N N 0.0061 0.0033 'International Tables Vol C Tables 4.2.6.8 and 6.1.1.4'

loop_
_geom_angle_atom_site_label_1
_geom_angle_atom_site_label_2
_geom_angle_atom_site_label_3
_geom_angle
C2 C1 C10 119.0(5)
C2 C1 C11 117.7(5)
C10 C1 C11 123.4(5)
C1 C2 C3 123.9(5)
C1 C2 H2 118.1
C3 C2 H2 118.1
C4 C3 N1 124.7(6)
C4 C3 C2 117.3(6)
N1 C3 C2 118.0(5)
C3 C4 C5 122.8(5)
C3 C4 H4 118.6
C5 C4 H4 118.6
C6 C5 C4 124.2(6)
C6 C5 C10 117.0(6)
C4 C5 C10 118.8(5)
C7 C6 C5 123.1(7)
C7 C6 H6 118.4
C5 C6 H6 118.4
C6 C7 C8 119.9(6)
C6 C7 H7 120.0
C8 C7 H7 120.0
C9 C8 C7 119.0(6)
C9 C8 H8 120.5
C7 C8 H8 120.5
C8 C9 C10 121.7(6)
C8 C9 H9 119.2
C10 C9 H9 119.2
C1 C10 C9 122.5(5)
C1 C10 C5 118.2(5)
C9 C10 C5 119.2(6)
C16 C11 C12 114.2(5)
C16 C11 C1 123.3(4)
C12 C11 C1 122.4(5)
C11 C12 C13 122.0(6)
C11 C12 H12 119.0
C13 C12 H12 119.0
C14 C13 C12 123.9(5)
C14 C13 H13 118.0
C12 C13 H13 118.0
C13 C14 C15 113.9(5)
C13 C14 C17 123.5(5)
C15 C14 C17 122.5(5)
C14 C15 C16 122.3(5)
C14 C15 H15 118.8
C16 C15 H15 118.8
C11 C16 C15 123.5(5)
C11 C16 H16 118.2
C15 C16 H16 118.2
C18 C17 C22 115.3(5)
C18 C17 C14 122.5(5)
C22 C17 C14 122.2(5)
C17 C18 C19 121.1(5)
C17 C18 H18 119.5
C19 C18 H18 119.5
C20 C19 C18 122.3(5)
C20 C19 H19 118.9
C18 C19 H19 118.9
C21 C20 C19 117.9(6)
C21 C20 H20 121.0
C19 C20 H20 121.0
C20 C21 C22 121.2(6)
C20 C21 H21 119.4
C22 C21 H21 119.4
C17 C22 C21 122.2(5)
C17 C22 H22 118.9
C21 C22 H22 118.9
N1 C23 C24 113.1(5)
N1 C23 H23A 108.9
C24 C23 H23A 108.9
N1 C23 H23B 108.9
C24 C23 H23B 108.9
H23A C23 H23B 107.8
C23 C24 H24A 109.5
C23 C24 H24B 109.5
H24A C24 H24B 109.5
C23 C24 H24C 109.5
H24A C24 H24C 109.5
H24B C24 H24C 109.5
C26 C25 N1 95.3(9)
C26 C25 H25A 112.7
N1 C25 H25A 112.7
C26 C25 H25B 112.7
N1 C25 H25B 112.7
H25A C25 H25B 110.2
C25 C26 H26A 109.5
C25 C26 H26B 109.5
H26A C26 H26B 109.5
C25 C26 H26C 109.5
H26A C26 H26C 109.5
H26B C26 H26C 109.5
C3 N1 C23 123.5(5)
C3 N1 C25 119.3(7)
C23 N1 C25 116.3(6)

loop_
_geom_bond_atom_site_label_1
_geom_bond_atom_site_label_2
_geom_bond_distance
C1 C2 1.377(6)
C1 C10 1.406(6)
C1 C11 1.474(6)
C2 C3 1.403(7)
C2 H2 0.9300
C3 C4 1.343(7)
C3 N1 1.396(7)
C4 C5 1.415(7)
C4 H4 0.9300
C5 C6 1.404(7)
C5 C10 1.438(7)
C6 C7 1.346(9)
C6 H6 0.9300
C7 C8 1.428(8)
C7 H7 0.9300
C8 C9 1.364(7)
C8 H8 0.9300
C9 C10 1.407(7)
C9 H9 0.9300
C11 C16 1.337(7)
C11 C12 1.339(7)
C12 C13 1.379(8)
C12 H12 0.9300
C13 C14 1.329(7)
C13 H13 0.9300
C14 C15 1.345(6)
C14 C17 1.464(6)
C15 C16 1.372(7)
C15 H15 0.9300
C16 H16 0.9300
C17 C18 1.380(6)
C17 C22 1.385(7)
C18 C19 1.388(7)
C18 H18 0.9300
C19 C20 1.351(7)
C19 H19 0.9300
C20 C21 1.338(7)
C20 H20 0.9300
C21 C22 1.390(7)
C21 H21 0.9300
C22 H22 0.9300
C23 N1 1.484(7)
C23 C24 1.508(8)
C23 H23A 0.9700
C23 H23B 0.9700
C24 H24A 0.9600
C24 H24B 0.9600
C24 H24C 0.9600
C25 C26 1.363(8)
C25 N1 1.571(9)
C25 H25A 0.9700
C25 H25B 0.9700
C26 H26A 0.9600
C26 H26B 0.9600
C26 H26C 0.9600

loop_
_geom_torsion_atom_site_label_1
_geom_torsion_atom_site_label_2
_geom_torsion_atom_site_label_3
_geom_torsion_atom_site_label_4
_geom_torsion
C10 C1 C2 C3 0.6(7)
C11 C1 C2 C3 180.0(5)
C1 C2 C3 C4 -1.1(8)
C1 C2 C3 N1 178.9(5)
N1 C3 C4 C5 -178.2(5)
C2 C3 C4 C5 1.8(8)
C3 C4 C5 C6 180.0(5)
C3 C4 C5 C10 -2.0(8)
C4 C5 C6 C7 179.4(6)
C10 C5 C6 C7 1.3(8)
C5 C6 C7 C8 0.5(10)
C6 C7 C8 C9 -1.4(9)
C7 C8 C9 C10 0.4(8)
C2 C1 C10 C9 -178.9(4)
C11 C1 C10 C9 1.8(7)
C2 C1 C10 C5 -0.7(6)
C11 C1 C10 C5 179.9(4)
C8 C9 C10 C1 179.6(4)
C8 C9 C10 C5 1.4(7)
C6 C5 C10 C1 179.5(4)
C4 C5 C10 C1 1.4(7)
C6 C5 C10 C9 -2.2(7)
C4 C5 C10 C9 179.6(4)
C2 C1 C11 C16 -88.0(6)
C10 C1 C11 C16 91.4(7)
C2 C1 C11 C12 86.4(7)
C10 C1 C11 C12 -94.3(7)
C16 C11 C12 C13 2.6(11)
C1 C11 C12 C13 -172.3(7)
C11 C12 C13 C14 0.3(14)
C12 C13 C14 C15 -1.8(11)
C12 C13 C14 C17 175.7(7)
C13 C14 C15 C16 0.3(10)
C17 C14 C15 C16 -177.1(6)
C12 C11 C16 C15 -4.0(10)
C1 C11 C16 C15 170.8(6)
C14 C15 C16 C11 2.7(11)
C13 C14 C17 C18 -3.1(8)
C15 C14 C17 C18 174.1(5)
C13 C14 C17 C22 178.7(6)
C15 C14 C17 C22 -4.1(7)
C22 C17 C18 C19 1.1(7)
C14 C17 C18 C19 -177.2(5)
C17 C18 C19 C20 0.1(9)
C18 C19 C20 C21 -0.6(9)
C19 C20 C21 C22 -0.2(9)
C18 C17 C22 C21 -1.9(7)
C14 C17 C22 C21 176.5(5)
C20 C21 C22 C17 1.5(9)
C4 C3 N1 C23 -176.2(6)
C2 C3 N1 C23 3.8(8)
C4 C3 N1 C25 14.9(10)
C2 C3 N1 C25 -165.1(6)
C24 C23 N1 C3 74.7(7)
C24 C23 N1 C25 -116.0(7)
C26 C25 N1 C3 -104.7(8)
C26 C25 N1 C23 85.5(9)
